data_4309484
loop_
_publ_author_name
'Li Wu'
'Xiao Long Chen'
'Hui Li'
'Meng He'
'Yan Ping Xu'
'Xi Zhen Li'

_publ_contact_author_address
;
      Beijing National Laboratory for Condensed Matter Physics
      Institute of Physics 
      Chinese Academy of Sciences
      P.O.Box 603, Beijing 100080 
      People's Republic of China
;
_publ_contact_author_email xlchen@aphy.iphy.ac.cn
_publ_contact_author_fax 86(10)82649531
_publ_contact_author_name 'Professor Xiaolong Chen'
_publ_contact_author_phone 86(10)82649039
_publ_section_title
;
Structure Determination and Relative Properties of Novel Cubic Borates
MM'4(BO3)3 (M = Li, M' = Sr; M = Na, M' = Sr, Ba)
;
_journal_name_full 'Inorganic Chemistry'
_journal_page_first 6409
_journal_page_last 6414
_journal_paper_doi 10.1021/ic050299s
_journal_volume 44
_journal_year 2005
_chemical_formula_iupac 'Li Sr4 (B O3)3'
_chemical_formula_moiety 'B3 Li O9 Sr4'
_chemical_formula_structural 'Sr4 Li (B O3)3'
_chemical_formula_sum 'B3 Li O9 Sr4'
_chemical_formula_weight 533.85
_chemical_melting_point 945.0
_chemical_name_systematic
;
lithium strontium borate
;
_space_group_IT_number 230
_symmetry_cell_setting cubic
_symmetry_space_group_name_Hall '-I 4bd 2c 3'
_symmetry_space_group_name_H-M 'I a -3 d'
_cell_angle_alpha 90.00
_cell_angle_beta 90.00
_cell_angle_gamma 90.00
_cell_formula_units_Z 16
_cell_length_a 14.95066(5)
_cell_length_b 14.95066(5)
_cell_length_c 14.95066(5)
_cell_measurement_temperature 295
_cell_volume 3341.805(19)
_computing_cell_refinement 'Highscore1.0b (Philips Electronics 2002)'
_computing_data_collection 'XPRESS 1.1.1 (MAC Science, 1995)'
_computing_data_reduction 'Highscore1.0b (Philips Electronics 2002)'
_computing_molecular_graphics 'Balls & sticks(Kang & Ozawa,2003)'
_computing_structure_refinement 'FULLPROF(J. Rodriguez-Carvajal,2003)'
_computing_structure_solution SHEXLS97(Sheldric,1997)
_diffrn_ambient_temperature 295
_diffrn_detector 'one-dimensional position-sensitive proportional counter'
_diffrn_detector_type PSPC
_diffrn_measurement_device_type M21XHF-SRA
_diffrn_radiation_monochromator none
_diffrn_source 'self-rotating anode x-ray tube'
_diffrn_source_target Cu
_exptl_crystal_density_diffrn 4.243
_exptl_crystal_density_method 'not measured'
_exptl_crystal_F_000 3872
_pd_block_diffractogram_id lisrboprofile
_pd_char_colour white
_pd_char_particle_morphology plate-like
_pd_instr_location ' ?'
_pd_meas_2theta_range_inc 0.02
_pd_meas_2theta_range_max 130
_pd_meas_2theta_range_min 10
_pd_meas_number_of_points 6000
_pd_meas_scan_method step
_pd_prep_temperature 1023
_pd_proc_2theta_range_inc 0.02
_pd_proc_2theta_range_max 130
_pd_proc_2theta_range_min 10
_pd_proc_info_excluded_regions none
_pd_proc_ls_background_function 'square polynomial for each range'
_pd_proc_ls_pref_orient_corr
; I~corr~ = I~obs~[G~2~+(1-G~2~)exp(G~1~a^2^)], 
   axis (001), 
   (March, 1932)
;
_pd_proc_ls_profile_function pseudo-Voigt
_pd_proc_ls_prof_R_factor 0.0609
_pd_proc_ls_prof_wR_expected 0.0314
_pd_proc_ls_prof_wR_factor 0.0811
_pd_spec_mounting ' packed powder pellet'
_pd_spec_mount_mode reflection
_pd_spec_shape flat_sheet
_pd_spec_size_axial 15
_pd_spec_size_equat 35
_pd_spec_size_thick 1
_refine_ls_extinction_method none
_refine_ls_goodness_of_fit_all 2.6
_refine_ls_matrix_type fullcycle
_refine_ls_number_parameters 28
_refine_ls_R_I_factor 0.0700
_refine_ls_shift/su_max .01
_refine_ls_structure_factor_coef Inet
_refine_ls_weighting_details 'w = 1/Y~i~'
_refine_ls_weighting_scheme calc
_cod_data_source_file ic050299ssi20050519_045158_2.cif
_cod_data_source_block lisrbodata
_cod_depositor_comments
;
The following automatic conversions were performed:
'_symmetry_cell_setting' value 'Cubic' changed to 'cubic' according to
'/home/saulius/struct/CIF-dictionaries/cif_core.dic' dictionary named
'cif_core.dic' version 2.4.1 from 2010-06-29.

Automatic conversion script
Id: cif_fix_enum 1527 2010-12-29 10:47:43Z saulius 

The following automatic conversions were performed:

'_refine_ls_weighting_scheme' value '1/Y~i~' was changed to 'calc'.
New tag '_refine_ls_weighting_details' was created. The value of the
new tag was set to 'w = 1/Y~i~'.

Automatic conversion script
Id: cif_fix_values 3143 2015-03-26 13:38:13Z robertas 
;
_cod_original_cell_volume 3341.80(3)
_cod_database_code 4309484

loop_
_symmetry_equiv_pos_as_xyz
x,y,z
x+1/2,-y+1/2,-z
-x,y+1/2,-z+1/2
-x+1/2,-y,z+1/2
y,z,x
-y+1/2,-z,x+1/2
y+1/2,-z+1/2,-x
-y,z+1/2,-x+1/2
z,x,y
-z,x+1/2,-y+1/2
-z+1/2,-x,y+1/2
z+1/2,-x+1/2,-y
y+1/4,x+1/4,z+1/4
-y+3/4,x+3/4,-z+1/4
y+3/4,-x+1/4,-z+3/4
-y+1/4,-x+3/4,z+3/4
z+1/4,y+1/4,x+1/4
-z+1/4,-y+3/4,x+3/4
-z+3/4,y+3/4,-x+1/4
z+3/4,-y+1/4,-x+3/4
x+1/4,z+1/4,y+1/4
x+3/4,-z+1/4,-y+3/4
-x+1/4,-z+3/4,y+3/4
-x+3/4,z+3/4,-y+1/4
-x,-y,-z
-x+1/2,y+1/2,z
x,-y+1/2,z+1/2
x+1/2,y,-z+1/2
-y,-z,-x
y+1/2,z,-x+1/2
-y+1/2,z+1/2,x
y,-z+1/2,x+1/2
-z,-x,-y
z,-x+1/2,y+1/2
z+1/2,x,-y+1/2
-z+1/2,x+1/2,y
-y+3/4,-x+3/4,-z+3/4
y+1/4,-x+1/4,z+3/4
-y+1/4,x+3/4,z+1/4
y+3/4,x+1/4,-z+1/4
-z+3/4,-y+3/4,-x+3/4
z+3/4,y+1/4,-x+1/4
z+1/4,-y+1/4,x+3/4
-z+1/4,y+3/4,x+1/4
-x+3/4,-z+3/4,-y+3/4
-x+1/4,z+3/4,y+1/4
x+3/4,z+1/4,-y+1/4
x+1/4,-z+1/4,y+3/4
x+1/2,y+1/2,z+1/2
x,-y,-z+1/2
-x+1/2,y,-z
-x,-y+1/2,z
y+1/2,z+1/2,x+1/2
-y,-z+1/2,x
y,-z,-x+1/2
-y+1/2,z,-x
z+1/2,x+1/2,y+1/2
-z+1/2,x,-y
-z,-x+1/2,y
z,-x,-y+1/2
y+3/4,x+3/4,z+3/4
-y+1/4,x+1/4,-z+3/4
y+1/4,-x+3/4,-z+1/4
-y+3/4,-x+1/4,z+1/4
z+3/4,y+3/4,x+3/4
-z+3/4,-y+1/4,x+1/4
-z+1/4,y+1/4,-x+3/4
z+1/4,-y+3/4,-x+1/4
x+3/4,z+3/4,y+3/4
x+1/4,-z+3/4,-y+1/4
-x+3/4,-z+1/4,y+1/4
-x+1/4,z+1/4,-y+3/4
-x+1/2,-y+1/2,-z+1/2
-x,y,z+1/2
x+1/2,-y,z
x,y+1/2,-z
-y+1/2,-z+1/2,-x+1/2
y,z+1/2,-x
-y,z,x+1/2
y+1/2,-z,x
-z+1/2,-x+1/2,-y+1/2
z+1/2,-x,y
z,x+1/2,-y
-z,x,y+1/2
-y+1/4,-x+1/4,-z+1/4
y+3/4,-x+3/4,z+1/4
-y+3/4,x+1/4,z+3/4
y+1/4,x+3/4,-z+3/4
-z+1/4,-y+1/4,-x+1/4
z+1/4,y+3/4,-x+3/4
z+3/4,-y+3/4,x+1/4
-z+3/4,y+1/4,x+3/4
-x+1/4,-z+1/4,-y+1/4
-x+3/4,z+1/4,y+3/4
x+1/4,z+3/4,-y+3/4
x+3/4,-z+3/4,y+1/4

loop_
_atom_site_label
_atom_site_fract_x
_atom_site_fract_y
_atom_site_fract_z
_atom_site_U_iso_or_equiv
_atom_site_thermal_displace_type
_atom_site_occupancy
_atom_site_type_symbol
Sr1 .0000 .0000 .0000 .0188(10) Uiso 1 Sr
Sr2 .0000 .2500 .00242(8) .0106(3) Uiso 1 Sr
O1 .1335(5) .2714(3) .1286(6) .007(1) Uiso 1 O
O2 .1769(4) .4269(4) .1250 .024(3) Uiso 1 O
B .1086(7) .3586(7) .1250 .003(5) Uiso 1 B
Li .1250 .1250 .1250 .033(13) Uiso 1 Li

loop_
_atom_type_symbol
_atom_type_description
_atom_type_scat_dispersion_real
_atom_type_scat_dispersion_imag
_atom_type_scat_source
B B 0.0013 0.0007 'International Tables Vol C Tables 4.2.6.8 and 6.1.1.4'
Li Li -0.0003 0.0001 'International Tables Vol C Tables 4.2.6.8 and 6.1.1.4'
O O 0.0106 0.0060 'International Tables Vol C Tables 4.2.6.8 and 6.1.1.4'
Sr Sr -1.5307 3.2498 'International Tables Vol C Tables 4.2.6.8 and 6.1.1.4'

loop_
_diffrn_radiation_type
_diffrn_radiation_wavelength
CuK\a~1~ 1.54056
CuK\a~2~ 1.54439

loop_
_geom_angle_atom_site_label_1
_geom_angle_atom_site_label_2
_geom_angle_atom_site_label_3
_geom_angle_site_symmetry_1
_geom_angle_site_symmetry_3
_geom_angle
_geom_angle_publ_flag
O2 B O1 . . 119.04(9) yes
O2 B O1 . 40_455 119.04(9) yes
O1 B O1 . 40_455 121.92(9) yes

loop_
_geom_bond_atom_site_label_1
_geom_bond_atom_site_label_2
_geom_bond_site_symmetry_2
_geom_bond_distance
_geom_bond_publ_flag
Sr1 O1 61_444 2.535(7) yes
Sr1 O1 65_444 2.535(8) yes
Sr1 O1 69_444 2.535(6) yes
Sr1 O1 85_555 2.535(7) yes
Sr1 O1 89_555 2.535(8) yes
Sr1 O1 93_555 2.535(6) yes
Sr2 O2 18_554 2.442(5) yes
Sr2 O2 65_444 2.442(5) yes
Sr2 O1 47_455 2.619(6) yes
Sr2 O1 93_555 2.619(6) yes
Sr2 O1 40_455 2.693(7) yes
Sr2 O1 85_555 2.693(7) yes
Sr2 O1 . 2.765(8) yes
Sr2 O1 52_555 2.765(8) yes
Li O1 . 2.193(4) yes
Li O1 5_555 2.193(7) yes
Li O1 9_555 2.193(9) yes
Li O1 85_555 2.193(7) yes
Li O1 89_555 2.193(4) yes
Li O1 93_555 2.193(9) yes
B O1 . 1.358(12) yes
B O1 40_455 1.358(13) yes
B O2 . 1.444(12) yes
